data_1574984
loop_
_publ_author_name
'Ghosh, Moushakhi'
'Gaurav, Kumar'
'Panwaria, Prakash'
'Panday, Rishukumar'
'Tothadi, Srinu'
'Khan, Shabana'

_publ_section_title
;
 Driving diverse bond functionalisation with <i>N</i>-heterocyclic
 silylene-coinage metal-aryl complexes.
;
_journal_issue 32
_journal_name_full 'Chemical science'
_journal_page_first 14518
_journal_page_last 14533
_journal_paper_doi 10.1039/d5sc00879d
_journal_volume 16
_journal_year 2025
_chemical_formula_moiety 'C31 H36 Cu N3 Se Si3'
_chemical_formula_sum 'C31 H36 Cu N3 Se Si3'
_chemical_formula_weight 677.40
_space_group_crystal_system monoclinic
_space_group_IT_number 15
_space_group_name_Hall '-C 2yc'
_space_group_name_H-M_alt 'C 1 2/c 1'
_atom_sites_solution_hydrogens geom
_audit_block_doi 10.5517/ccdc.csd.cc2hbstg
_audit_creation_date 2023-06-22
_audit_creation_method
;
Olex2 1.2
(compiled 2018.05.29 svn.r3508 for OlexSys, GUI svn.r5506)
;
_audit_update_record
;
2023-10-29 deposited with the CCDC.	2025-06-30 downloaded from the CCDC.
;
_cell_angle_alpha 90
_cell_angle_beta 97.787(4)
_cell_angle_gamma 90
_cell_formula_units_Z 8
_cell_length_a 17.820(3)
_cell_length_b 11.6656(17)
_cell_length_c 31.588(5)
_cell_measurement_reflns_used 9696
_cell_measurement_temperature 100
_cell_measurement_theta_max 26.88
_cell_measurement_theta_min 2.24
_cell_volume 6506.0(18)
_computing_molecular_graphics 'Olex2 (Dolomanov et al., 2009)'
_computing_publication_material 'Olex2 (Dolomanov et al., 2009)'
_computing_structure_refinement 'ShelXL (Sheldrick, 2015)'
_computing_structure_solution 'SHELXT 2014/5 (Sheldrick, 2014)'
_diffrn_ambient_temperature 100
_diffrn_measured_fraction_theta_full 1.000
_diffrn_measured_fraction_theta_max 0.989
_diffrn_measurement_device_type 'Bruker APEX-II CCD'
_diffrn_measurement_method '\f and \w scans'
_diffrn_radiation_type MoK\a
_diffrn_radiation_wavelength 0.71073
_diffrn_reflns_av_R_equivalents 0.1098
_diffrn_reflns_av_unetI/netI 0.0594
_diffrn_reflns_Laue_measured_fraction_full 1.000
_diffrn_reflns_Laue_measured_fraction_max 0.989
_diffrn_reflns_limit_h_max 23
_diffrn_reflns_limit_h_min -24
_diffrn_reflns_limit_k_max 15
_diffrn_reflns_limit_k_min -15
_diffrn_reflns_limit_l_max 42
_diffrn_reflns_limit_l_min -42
_diffrn_reflns_number 139356
_diffrn_reflns_point_group_measured_fraction_full 1.000
_diffrn_reflns_point_group_measured_fraction_max 0.989
_diffrn_reflns_theta_full 25.242
_diffrn_reflns_theta_max 28.751
_diffrn_reflns_theta_min 2.092
_diffrn_standards_number 0
_exptl_absorpt_coefficient_mu 1.925
_exptl_absorpt_correction_T_max 0.7457
_exptl_absorpt_correction_T_min 0.5216
_exptl_absorpt_correction_type multi-scan
_exptl_absorpt_process_details
'SADABS-2016/2 (Bruker,2016/2) was used for absorption correction. wR2(int) was 0.1111 before and 0.0728 after correction. The Ratio of minimum to maximum transmission is 0.6995. The \l/2 correction factor is Not present.'
_exptl_crystal_colour yellow
_exptl_crystal_colour_primary yellow
_exptl_crystal_density_diffrn 1.383
_exptl_crystal_description block
_exptl_crystal_F_000 2784
_exptl_crystal_size_max 0.22
_exptl_crystal_size_mid 0.12
_exptl_crystal_size_min 0.1
_refine_diff_density_max 1.425
_refine_diff_density_min -2.007
_refine_diff_density_rms 0.156
_refine_ls_extinction_method none
_refine_ls_goodness_of_fit_ref 1.030
_refine_ls_hydrogen_treatment constr
_refine_ls_matrix_type full
_refine_ls_number_parameters 364
_refine_ls_number_reflns 8370
_refine_ls_number_restraints 0
_refine_ls_restrained_S_all 1.030
_refine_ls_R_factor_all 0.1720
_refine_ls_R_factor_gt 0.1030
_refine_ls_shift/su_max 0.001
_refine_ls_shift/su_mean 0.000
_refine_ls_structure_factor_coef Fsqd
_refine_ls_weighting_details 'w=1/[\s^2^(Fo^2^)+(0.0797P)^2^+150.2843P] where P=(Fo^2^+2Fc^2^)/3'
_refine_ls_weighting_scheme calc
_refine_ls_wR_factor_gt 0.2301
_refine_ls_wR_factor_ref 0.2767
_reflns_Friedel_coverage 0.000
_reflns_number_gt 5040
_reflns_number_total 8370
_reflns_threshold_expression 'I > 2\s(I)'
_cod_data_source_file d5sc00879d2.cif
_cod_data_source_block mo_mg_snt_cm_seph_solve4_0m_a
_cod_depositor_comments 'Adding full bibliography for 1574965--1574988.cif.'
_cod_original_cell_volume 6506.2(16)
_cod_database_code 1574984
_shelx_shelxl_version_number 2018/3
_shelx_space_group_comment
;
The symmetry employed for this shelxl refinement is uniquely defined
by the following loop, which should always be used as a source of
symmetry information in preference to the above space-group names.
They are only intended as comments.
;
_shelx_estimated_absorpt_t_max 0.831
_shelx_estimated_absorpt_t_min 0.677
_olex2_refinement_description
;
1. Fixed Uiso
 At 1.5 times of:
  All C(H,H,H) groups
2.a Idealised Me refined as rotating group:
 C14(H14A,H14B,H14C), C12(H12A,H12B,H12C), C24(H24A,H24B,H24C), C23(H23A,H23B,
 H23C), C25(H25A,H25B,H25C), C28(H28A,H28B,H28C), C27(H27A,H27B,H27C), C13(H13A,
 H13B,H13C), C30(H30A,H30B,H30C), C26(H26A,H26B,H26C), C29(H29A,H29B,H29C),
 C31(H31A,H31B,H31C)
;
_olex2_submission_special_instructions 'No special instructions were received'

loop_
_space_group_symop_operation_xyz
'x, y, z'
'-x, y, -z+1/2'
'x+1/2, y+1/2, z'
'-x+1/2, y+1/2, -z+1/2'
'-x, -y, -z'
'x, -y, z-1/2'
'-x+1/2, -y+1/2, -z'
'x+1/2, -y+1/2, z-1/2'

loop_
_atom_site_label
_atom_site_type_symbol
_atom_site_fract_x
_atom_site_fract_y
_atom_site_fract_z
_atom_site_U_iso_or_equiv
_atom_site_adp_type
_atom_site_occupancy
_atom_site_site_symmetry_order
_atom_site_calc_flag
_atom_site_refinement_flags_posn
_atom_site_refinement_flags_adp
_atom_site_refinement_flags_occupancy
_atom_site_disorder_assembly
_atom_site_disorder_group
Se1 Se 0.40512(4) 0.42858(9) 0.76713(3) 0.0601(3) Uani 1 1 d . . . . .
Cu1 Cu 0.46388(6) 0.37600(9) 0.70535(4) 0.0572(4) Uani 1 1 d . . . . .
Si1 Si 0.41911(11) 0.33399(17) 0.63715(8) 0.0415(5) Uani 1 1 d . . . . .
Si2 Si 0.41699(19) 0.1823(3) 0.55504(13) 0.0833(12) Uani 1 1 d . . . . .
Si3 Si 0.4901(2) 0.1093(2) 0.64456(16) 0.1012(16) Uani 1 1 d . . . . .
N2 N 0.3215(3) 0.3807(6) 0.61750(19) 0.0375(14) Uani 1 1 d . . . . .
N1 N 0.4219(3) 0.4653(5) 0.6039(2) 0.0378(14) Uani 1 1 d . . . . .
C15 C 0.3474(4) 0.4801(7) 0.6039(2) 0.0376(16) Uani 1 1 d . . . . .
N3 N 0.4386(4) 0.2097(5) 0.6100(3) 0.059(2) Uani 1 1 d . . . . .
C22 C 0.4818(5) 0.5489(7) 0.5968(3) 0.0479(19) Uani 1 1 d . . . . .
C11 C 0.2460(4) 0.3489(8) 0.6285(2) 0.0442(19) Uani 1 1 d . . . . .
C14 C 0.2510(5) 0.2221(8) 0.6413(3) 0.058(2) Uani 1 1 d . . . . .
H14A H 0.260356 0.175780 0.616646 0.087 Uiso 1 1 calc GR . . . .
H14B H 0.203318 0.198085 0.650788 0.087 Uiso 1 1 calc GR . . . .
H14C H 0.292669 0.211260 0.664600 0.087 Uiso 1 1 calc GR . . . .
C16 C 0.3030(5) 0.5872(9) 0.5942(3) 0.062(3) Uani 1 1 d . . . . .
C12 C 0.2277(6) 0.4189(8) 0.6668(3) 0.058(2) Uani 1 1 d . . . . .
H12A H 0.267516 0.407010 0.691055 0.087 Uiso 1 1 calc GR . . . .
H12B H 0.178929 0.394122 0.674678 0.087 Uiso 1 1 calc GR . . . .
H12C H 0.225124 0.500415 0.659260 0.087 Uiso 1 1 calc GR . . . .
C24 C 0.4968(6) 0.6332(8) 0.6339(4) 0.069(3) Uani 1 1 d . . . . .
H24A H 0.451808 0.680929 0.634966 0.103 Uiso 1 1 calc GR . . . .
H24B H 0.539940 0.682110 0.629878 0.103 Uiso 1 1 calc GR . . . .
H24C H 0.508185 0.590686 0.660792 0.103 Uiso 1 1 calc GR . . . .
C23 C 0.4612(6) 0.6161(9) 0.5552(3) 0.068(3) Uani 1 1 d . . . . .
H23A H 0.448624 0.562354 0.531444 0.101 Uiso 1 1 calc GR . . . .
H23B H 0.504274 0.663585 0.549894 0.101 Uiso 1 1 calc GR . . . .
H23C H 0.417376 0.665262 0.557643 0.101 Uiso 1 1 calc GR . . . .
C25 C 0.5519(5) 0.4783(8) 0.5948(4) 0.068(3) Uani 1 1 d . . . . .
H25A H 0.563206 0.433419 0.621117 0.102 Uiso 1 1 calc GR . . . .
H25B H 0.594599 0.529091 0.591730 0.102 Uiso 1 1 calc GR . . . .
H25C H 0.543458 0.426330 0.570232 0.102 Uiso 1 1 calc GR . . . .
C28 C 0.3709(7) 0.3049(10) 0.5236(3) 0.084(4) Uani 1 1 d . . . . .
H28A H 0.322801 0.323285 0.533838 0.126 Uiso 1 1 calc GR . . . .
H28B H 0.361324 0.283815 0.493302 0.126 Uiso 1 1 calc GR . . . .
H28C H 0.404330 0.371872 0.527106 0.126 Uiso 1 1 calc GR . . . .
C9 C 0.2872(8) 0.7183(11) 0.7415(4) 0.091(5) Uani 1 1 d . . . . .
C21 C 0.3005(8) 0.6677(9) 0.6259(4) 0.090(4) Uani 1 1 d . . . . .
C27 C 0.5899(7) 0.1557(10) 0.6583(4) 0.094(4) Uani 1 1 d . . . . .
H27A H 0.615262 0.153369 0.632663 0.141 Uiso 1 1 calc GR . . . .
H27B H 0.615969 0.104138 0.680003 0.141 Uiso 1 1 calc GR . . . .
H27C H 0.591281 0.234077 0.669542 0.141 Uiso 1 1 calc GR . . . .
C13 C 0.1852(5) 0.3664(13) 0.5904(3) 0.088(4) Uani 1 1 d . . . . .
H13A H 0.181863 0.447973 0.582977 0.132 Uiso 1 1 calc GR . . . .
H13B H 0.136321 0.339963 0.597595 0.132 Uiso 1 1 calc GR . . . .
H13C H 0.198361 0.322476 0.565971 0.132 Uiso 1 1 calc GR . . . .
C18 C 0.2220(8) 0.703(2) 0.5443(7) 0.173(12) Uani 1 1 d . . . . .
C17 C 0.2640(6) 0.5989(14) 0.5519(4) 0.103(5) Uani 1 1 d . . . . .
C30 C 0.3493(8) 0.0584(11) 0.5441(5) 0.107(5) Uani 1 1 d . . . . .
H30A H 0.368065 -0.007214 0.561762 0.161 Uiso 1 1 calc GR . . . .
H30B H 0.345191 0.037272 0.513826 0.161 Uiso 1 1 calc GR . . . .
H30C H 0.299284 0.080845 0.550929 0.161 Uiso 1 1 calc GR . . . .
C19 C 0.2197(12) 0.783(2) 0.5753(10) 0.215(17) Uani 1 1 d . . . . .
C1 C 0.3892(8) 0.5701(13) 0.7523(5) 0.097(4) Uani 1 1 d . . . . .
C26 C 0.5071(9) 0.1512(11) 0.5315(6) 0.129(7) Uani 1 1 d . . . . .
H26A H 0.540615 0.218059 0.535415 0.193 Uiso 1 1 calc GR . . . .
H26B H 0.494622 0.134656 0.500962 0.193 Uiso 1 1 calc GR . . . .
H26C H 0.532642 0.084821 0.546015 0.193 Uiso 1 1 calc GR . . . .
C7 C 0.1891(8) 0.8687(14) 0.7233(5) 0.100(4) Uani 1 1 d . . . . .
C8 C 0.2054(12) 0.7515(15) 0.7384(5) 0.132(6) Uani 1 1 d . . . . .
C4 C 0.3464(12) 0.785(2) 0.7332(7) 0.166(12) Uani 1 1 d . . . . .
C10 C 0.3126(9) 0.6143(15) 0.7527(5) 0.110(5) Uani 1 1 d . . . . .
C2 C 0.4491(10) 0.6472(14) 0.7450(6) 0.117(5) Uani 1 1 d . . . . .
C20 C 0.2591(11) 0.7697(12) 0.6167(7) 0.164(10) Uani 1 1 d . . . . .
C29 C 0.4908(8) -0.0387(9) 0.6228(8) 0.171(10) Uani 1 1 d . . . . .
H29A H 0.438619 -0.065245 0.614944 0.256 Uiso 1 1 calc GR . . . .
H29B H 0.517109 -0.089859 0.644594 0.256 Uiso 1 1 calc GR . . . .
H29C H 0.517116 -0.039085 0.597530 0.256 Uiso 1 1 calc GR . . . .
C31 C 0.4507(15) 0.0930(17) 0.6969(8) 0.28(2) Uani 1 1 d . . . . .
H31A H 0.398971 0.062709 0.691462 0.413 Uiso 1 1 calc GR . . . .
H31B H 0.450081 0.167859 0.710945 0.413 Uiso 1 1 calc GR . . . .
H31C H 0.482577 0.039920 0.715517 0.413 Uiso 1 1 calc GR . . . .
C3 C 0.4301(12) 0.7680(17) 0.7380(6) 0.142(7) Uani 1 1 d . . . . .
C6 C 0.2474(12) 0.934(2) 0.7077(10) 0.202(12) Uani 1 1 d . . . . .
C5 C 0.3245(13) 0.868(3) 0.7102(10) 0.206(13) Uani 1 1 d . . . . .

loop_
_atom_site_aniso_label
_atom_site_aniso_U_11
_atom_site_aniso_U_22
_atom_site_aniso_U_33
_atom_site_aniso_U_23
_atom_site_aniso_U_13
_atom_site_aniso_U_12
Se1 0.0274(4) 0.0823(7) 0.0668(6) 0.0374(5) -0.0067(3) -0.0116(4)
Cu1 0.0498(6) 0.0405(6) 0.0717(7) 0.0232(5) -0.0271(5) -0.0161(5)
Si1 0.0248(9) 0.0249(9) 0.0720(15) -0.0016(9) -0.0040(9) 0.0011(7)
Si2 0.081(2) 0.0482(16) 0.136(3) -0.0407(18) 0.070(2) -0.0174(14)
Si3 0.095(2) 0.0381(15) 0.193(4) 0.043(2) 0.099(3) 0.0327(15)
N2 0.026(3) 0.047(4) 0.038(3) -0.005(3) 0.000(2) 0.005(3)
N1 0.030(3) 0.033(3) 0.049(4) -0.004(3) -0.001(3) 0.004(2)
C15 0.036(4) 0.047(4) 0.029(3) -0.004(3) 0.004(3) 0.012(3)
N3 0.045(4) 0.024(3) 0.114(7) -0.012(4) 0.031(4) 0.000(3)
C22 0.044(4) 0.033(4) 0.064(5) 0.007(4) -0.001(4) -0.003(3)
C11 0.025(3) 0.070(6) 0.038(4) 0.009(4) 0.005(3) 0.010(3)
C14 0.035(4) 0.071(6) 0.070(6) -0.013(5) 0.015(4) -0.013(4)
C16 0.054(5) 0.081(7) 0.058(5) 0.036(5) 0.028(4) 0.035(5)
C12 0.071(6) 0.059(5) 0.051(5) 0.014(4) 0.034(4) 0.028(5)
C24 0.077(7) 0.032(4) 0.091(8) -0.001(5) -0.014(6) -0.008(4)
C23 0.068(6) 0.062(6) 0.071(6) 0.014(5) 0.004(5) -0.010(5)
C25 0.035(4) 0.052(5) 0.118(9) 0.008(6) 0.014(5) -0.004(4)
C28 0.109(9) 0.081(8) 0.068(7) -0.041(6) 0.031(6) -0.023(7)
C9 0.123(10) 0.089(8) 0.068(7) 0.027(6) 0.041(7) 0.084(8)
C21 0.126(10) 0.056(6) 0.106(9) 0.034(6) 0.085(8) 0.049(6)
C27 0.111(10) 0.070(8) 0.098(9) -0.002(6) 0.002(7) 0.054(7)
C13 0.027(4) 0.178(13) 0.056(6) 0.030(7) -0.006(4) -0.009(6)
C18 0.072(8) 0.27(3) 0.189(18) 0.20(2) 0.068(11) 0.089(13)
C17 0.050(6) 0.176(14) 0.088(8) 0.094(9) 0.028(5) 0.046(7)
C30 0.123(11) 0.074(8) 0.136(12) -0.051(8) 0.063(10) -0.037(8)
C19 0.143(15) 0.19(2) 0.36(4) 0.22(2) 0.19(2) 0.129(16)
C1 0.086(9) 0.098(10) 0.110(10) 0.018(8) 0.021(8) 0.012(8)
C26 0.130(12) 0.068(8) 0.218(18) -0.042(10) 0.132(13) -0.013(8)
C7 0.084(9) 0.112(11) 0.106(10) 0.014(9) 0.016(8) -0.002(8)
C8 0.192(19) 0.106(12) 0.095(11) -0.009(9) 0.008(11) 0.043(13)
C4 0.145(16) 0.19(2) 0.184(19) 0.128(17) 0.109(15) 0.129(16)
C10 0.107(11) 0.143(14) 0.082(9) -0.014(9) 0.018(8) 0.036(10)
C2 0.122(12) 0.102(11) 0.130(13) 0.015(10) 0.026(11) -0.023(10)
C20 0.202(18) 0.079(9) 0.26(2) 0.097(12) 0.193(18) 0.090(11)
C29 0.082(9) 0.027(6) 0.41(3) -0.009(11) 0.072(14) 0.015(6)
C31 0.37(3) 0.150(16) 0.38(3) 0.20(2) 0.32(3) 0.19(2)
C3 0.186(19) 0.122(14) 0.130(14) 0.028(11) 0.062(13) 0.068(13)
C6 0.130(16) 0.18(2) 0.33(3) -0.05(2) 0.14(2) -0.045(15)
C5 0.104(15) 0.29(4) 0.24(3) -0.08(3) 0.094(18) -0.04(2)

loop_
_atom_type_symbol
_atom_type_description
_atom_type_scat_dispersion_real
_atom_type_scat_dispersion_imag
_atom_type_scat_source
C C 0.0033 0.0016 'International Tables Vol C Tables 4.2.6.8 and 6.1.1.4'
H H 0.0000 0.0000 'International Tables Vol C Tables 4.2.6.8 and 6.1.1.4'
Cu Cu 0.3201 1.2651 'International Tables Vol C Tables 4.2.6.8 and 6.1.1.4'
N N 0.0061 0.0033 'International Tables Vol C Tables 4.2.6.8 and 6.1.1.4'
Se Se -0.0929 2.2259 'International Tables Vol C Tables 4.2.6.8 and 6.1.1.4'
Si Si 0.0817 0.0704 'International Tables Vol C Tables 4.2.6.8 and 6.1.1.4'

loop_
_citation_id
_citation_doi
_citation_year
1 10.26434/chemrxiv-2024-7rpw5 2024

loop_
_geom_angle_atom_site_label_1
_geom_angle_atom_site_label_2
_geom_angle_atom_site_label_3
_geom_angle
_geom_angle_site_symmetry_1
_geom_angle_site_symmetry_3
_geom_angle_publ_flag
Cu1 Se1 Cu1 74.17(5) . 2_656 ?
C1 Se1 Cu1 116.6(5) . 2_656 ?
C1 Se1 Cu1 95.5(5) . . ?
C1 Se1 C7 106.3(7) . 4_546 ?
C7 Se1 Cu1 122.0(5) 4_546 . ?
C7 Se1 Cu1 132.6(5) 4_546 2_656 ?
Se1 Cu1 Se1 98.39(5) . 2_656 ?
Se1 Cu1 Cu1 52.29(4) 2_656 2_656 ?
Se1 Cu1 Cu1 53.54(4) . 2_656 ?
Si1 Cu1 Se1 133.89(7) . . ?
Si1 Cu1 Se1 126.20(8) . 2_656 ?
Si1 Cu1 Cu1 166.60(6) . 2_656 ?
Cu1 Si1 C15 112.3(2) . . ?
N2 Si1 Cu1 116.9(2) . . ?
N2 Si1 N1 70.4(3) . . ?
N2 Si1 C15 35.7(3) . . ?
N1 Si1 Cu1 109.2(2) . . ?
N1 Si1 C15 35.6(3) . . ?
N3 Si1 Cu1 125.7(3) . . ?
N3 Si1 N2 108.8(3) . . ?
N3 Si1 N1 112.6(4) . . ?
N3 Si1 C15 121.8(4) . . ?
N3 Si2 C28 114.1(4) . . ?
N3 Si2 C30 111.7(5) . . ?
N3 Si2 C26 109.8(7) . . ?
C28 Si2 C30 105.3(7) . . ?
C28 Si2 C26 105.9(7) . . ?
C30 Si2 C26 109.7(6) . . ?
N3 Si3 C27 110.6(5) . . ?
N3 Si3 C29 114.6(8) . . ?
N3 Si3 C31 112.5(6) . . ?
C27 Si3 C29 107.7(6) . . ?
C27 Si3 C31 106.4(11) . . ?
C29 Si3 C31 104.6(10) . . ?
C15 N2 Si1 90.8(4) . . ?
C15 N2 C11 131.0(6) . . ?
C11 N2 Si1 133.7(5) . . ?
C15 N1 Si1 90.3(5) . . ?
C15 N1 C22 130.4(6) . . ?
C22 N1 Si1 134.4(5) . . ?
N2 C15 Si1 53.6(3) . . ?
N2 C15 C16 126.6(7) . . ?
N1 C15 Si1 54.1(4) . . ?
N1 C15 N2 105.8(6) . . ?
N1 C15 C16 127.4(8) . . ?
C16 C15 Si1 164.6(6) . . ?
Si1 N3 Si2 127.3(5) . . ?
Si1 N3 Si3 111.6(5) . . ?
Si2 N3 Si3 121.0(4) . . ?
N1 C22 C24 111.2(8) . . ?
N1 C22 C23 111.8(7) . . ?
N1 C22 C25 105.3(6) . . ?
C24 C22 C23 109.0(7) . . ?
C25 C22 C24 109.0(8) . . ?
C25 C22 C23 110.4(8) . . ?
N2 C11 C14 106.3(6) . . ?
N2 C11 C12 110.4(7) . . ?
N2 C11 C13 110.6(7) . . ?
C12 C11 C14 108.6(7) . . ?
C13 C11 C14 110.4(9) . . ?
C13 C11 C12 110.5(8) . . ?
C11 C14 H14A 109.5 . . ?
C11 C14 H14B 109.5 . . ?
C11 C14 H14C 109.5 . . ?
H14A C14 H14B 109.5 . . ?
H14A C14 H14C 109.5 . . ?
H14B C14 H14C 109.5 . . ?
C21 C16 C15 119.3(9) . . ?
C21 C16 C17 123.9(10) . . ?
C17 C16 C15 116.8(10) . . ?
C11 C12 H12A 109.5 . . ?
C11 C12 H12B 109.5 . . ?
C11 C12 H12C 109.5 . . ?
H12A C12 H12B 109.5 . . ?
H12A C12 H12C 109.5 . . ?
H12B C12 H12C 109.5 . . ?
C22 C24 H24A 109.5 . . ?
C22 C24 H24B 109.5 . . ?
C22 C24 H24C 109.5 . . ?
H24A C24 H24B 109.5 . . ?
H24A C24 H24C 109.5 . . ?
H24B C24 H24C 109.5 . . ?
C22 C23 H23A 109.5 . . ?
C22 C23 H23B 109.5 . . ?
C22 C23 H23C 109.5 . . ?
H23A C23 H23B 109.5 . . ?
H23A C23 H23C 109.5 . . ?
H23B C23 H23C 109.5 . . ?
C22 C25 H25A 109.5 . . ?
C22 C25 H25B 109.5 . . ?
C22 C25 H25C 109.5 . . ?
H25A C25 H25B 109.5 . . ?
H25A C25 H25C 109.5 . . ?
H25B C25 H25C 109.5 . . ?
Si2 C28 H28A 109.5 . . ?
Si2 C28 H28B 109.5 . . ?
Si2 C28 H28C 109.5 . . ?
H28A C28 H28B 109.5 . . ?
H28A C28 H28C 109.5 . . ?
H28B C28 H28C 109.5 . . ?
C4 C9 C8 127.7(12) . . ?
C10 C9 C8 123.1(16) . . ?
C10 C9 C4 109.2(13) . . ?
C16 C21 C20 119.4(15) . . ?
Si3 C27 H27A 109.5 . . ?
Si3 C27 H27B 109.5 . . ?
Si3 C27 H27C 109.5 . . ?
H27A C27 H27B 109.5 . . ?
H27A C27 H27C 109.5 . . ?
H27B C27 H27C 109.5 . . ?
C11 C13 H13A 109.5 . . ?
C11 C13 H13B 109.5 . . ?
C11 C13 H13C 109.5 . . ?
H13A C13 H13B 109.5 . . ?
H13A C13 H13C 109.5 . . ?
H13B C13 H13C 109.5 . . ?
C19 C18 C17 122.1(17) . . ?
C18 C17 C16 114.6(16) . . ?
Si2 C30 H30A 109.5 . . ?
Si2 C30 H30B 109.5 . . ?
Si2 C30 H30C 109.5 . . ?
H30A C30 H30B 109.5 . . ?
H30A C30 H30C 109.5 . . ?
H30B C30 H30C 109.5 . . ?
C18 C19 C20 122.0(14) . . ?
C10 C1 Se1 117.0(12) . . ?
C2 C1 Se1 122.9(12) . . ?
C2 C1 C10 119.7(15) . . ?
Si2 C26 H26A 109.5 . . ?
Si2 C26 H26B 109.5 . . ?
Si2 C26 H26C 109.5 . . ?
H26A C26 H26B 109.5 . . ?
H26A C26 H26C 109.5 . . ?
H26B C26 H26C 109.5 . . ?
C8 C7 Se1 115.8(12) . 4_556 ?
C6 C7 Se1 124.5(15) . 4_556 ?
C6 C7 C8 119.1(18) . . ?
C7 C8 C9 114.2(16) . . ?
C9 C4 C3 133.9(15) . . ?
C5 C4 C9 111(2) . . ?
C5 C4 C3 113(2) . . ?
C9 C10 C1 127.2(16) . . ?
C1 C2 C2 136.5(11) . 2_656 ?
C1 C2 C3 117.8(17) . . ?
C3 C2 C2 103.5(12) . 2_656 ?
C19 C20 C21 118.0(19) . . ?
Si3 C29 H29A 109.5 . . ?
Si3 C29 H29B 109.5 . . ?
Si3 C29 H29C 109.5 . . ?
H29A C29 H29B 109.5 . . ?
H29A C29 H29C 109.5 . . ?
H29B C29 H29C 109.5 . . ?
Si3 C31 H31A 109.5 . . ?
Si3 C31 H31B 109.5 . . ?
Si3 C31 H31C 109.5 . . ?
H31A C31 H31B 109.5 . . ?
H31A C31 H31C 109.5 . . ?
H31B C31 H31C 109.5 . . ?
C2 C3 C4 110.6(19) . . ?
C7 C6 C5 113(2) . . ?
C4 C5 C6 128(2) . . ?

loop_
_geom_bond_atom_site_label_1
_geom_bond_atom_site_label_2
_geom_bond_distance
_geom_bond_site_symmetry_2
_geom_bond_publ_flag
Se1 Cu1 2.4156(18) . ?
Se1 Cu1 2.4558(13) 2_656 ?
Se1 C1 1.729(15) . ?
Se1 C7 1.881(15) 4_546 ?
Cu1 Cu1 2.938(2) 2_656 ?
Cu1 Si1 2.248(3) . ?
Si1 N2 1.849(6) . ?
Si1 N1 1.862(7) . ?
Si1 C15 2.298(7) . ?
Si1 N3 1.743(7) . ?
Si2 N3 1.756(10) . ?
Si2 C28 1.867(14) . ?
Si2 C30 1.885(12) . ?
Si2 C26 1.893(11) . ?
Si3 N3 1.770(9) . ?
Si3 C27 1.854(15) . ?
Si3 C29 1.858(14) . ?
Si3 C31 1.892(17) . ?
N2 C15 1.341(10) . ?
N2 C11 1.482(9) . ?
N1 C15 1.339(9) . ?
N1 C22 1.485(10) . ?
C15 C16 1.489(11) . ?
C22 C24 1.526(13) . ?
C22 C23 1.532(13) . ?
C22 C25 1.504(12) . ?
C11 C14 1.533(13) . ?
C11 C12 1.530(12) . ?
C11 C13 1.521(11) . ?
C14 H14A 0.9800 . ?
C14 H14B 0.9800 . ?
C14 H14C 0.9800 . ?
C16 C21 1.380(16) . ?
C16 C17 1.427(15) . ?
C12 H12A 0.9800 . ?
C12 H12B 0.9800 . ?
C12 H12C 0.9800 . ?
C24 H24A 0.9800 . ?
C24 H24B 0.9800 . ?
C24 H24C 0.9800 . ?
C23 H23A 0.9800 . ?
C23 H23B 0.9800 . ?
C23 H23C 0.9800 . ?
C25 H25A 0.9800 . ?
C25 H25B 0.9800 . ?
C25 H25C 0.9800 . ?
C28 H28A 0.9800 . ?
C28 H28B 0.9800 . ?
C28 H28C 0.9800 . ?
C9 C8 1.50(2) . ?
C9 C4 1.36(3) . ?
C9 C10 1.326(19) . ?
C21 C20 1.411(15) . ?
C27 H27A 0.9800 . ?
C27 H27B 0.9800 . ?
C27 H27C 0.9800 . ?
C13 H13A 0.9800 . ?
C13 H13B 0.9800 . ?
C13 H13C 0.9800 . ?
C18 C17 1.42(2) . ?
C18 C19 1.36(4) . ?
C30 H30A 0.9800 . ?
C30 H30B 0.9800 . ?
C30 H30C 0.9800 . ?
C19 C20 1.41(4) . ?
C1 C10 1.462(19) . ?
C1 C2 1.44(2) . ?
C26 H26A 0.9800 . ?
C26 H26B 0.9800 . ?
C26 H26C 0.9800 . ?
C7 C8 1.46(2) . ?
C7 C6 1.43(2) . ?
C4 C3 1.49(3) . ?
C4 C5 1.24(4) . ?
C2 C2 1.80(3) 2_656 ?
C2 C3 1.46(2) . ?
C29 H29A 0.9800 . ?
C29 H29B 0.9800 . ?
C29 H29C 0.9800 . ?
C31 H31A 0.9800 . ?
C31 H31B 0.9800 . ?
C31 H31C 0.9800 . ?
C6 C5 1.57(3) . ?
